data_4328606
loop_
_publ_author_name
'Michael H. Holthausen'
'Kai-Oliver Feldmann'
'Stephen Schulz'
'Alexander Hepp'
'Jan J. Weigand'

_publ_section_title
;
 Formation of Cationic [RP5Cl]+-Cages via Insertion of [RPCl]+-Cations
 into a P-P Bond of the P4 Tetrahedron
;
_journal_name_full 'Inorganic Chemistry'
_journal_page_first 3374
_journal_page_last 3387
_journal_paper_doi 10.1021/ic2013304
_journal_volume 51
_journal_year 2012
_chemical_formula_moiety 'C6 H11 Cl P5, Cl4 Ga'
_chemical_formula_sum 'C6 H11 Cl5 Ga P5'
_chemical_formula_weight 484.97
_chemical_name_systematic
;
 ?
;
_space_group_IT_number 36
_symmetry_cell_setting orthorhombic
_symmetry_space_group_name_Hall 'C 2c -2'
_symmetry_space_group_name_H-M 'C m c 21'
_atom_sites_solution_hydrogens geom
_atom_sites_solution_primary direct
_atom_sites_solution_secondary difmap
_audit_creation_method SHELXL-97
_cell_angle_alpha 90.00
_cell_angle_beta 90.00
_cell_angle_gamma 90.00
_cell_formula_units_Z 12
_cell_length_a 23.2837(5)
_cell_length_b 13.2160(3)
_cell_length_c 16.7780(3)
_cell_measurement_reflns_used 900
_cell_measurement_temperature 153(2)
_cell_measurement_theta_max 22.5
_cell_measurement_theta_min 1
_cell_volume 5162.88(19)
_computing_cell_refinement 'APEX2(Bruker AXS, 2007)'
_computing_data_collection 'APEX2(Bruker AXS, 2007)'
_computing_data_reduction 'SAINT,SADABS (Bruker AXS, 2007 )'
_computing_molecular_graphics
;
ORTEP3,L.J. Farrugia, J. Appl. Cryst. (1997) 30, 565
;
_computing_structure_refinement
;
SHELXL-97, G. M. Sheldrick, Acta Cryst. (2008) A64, 112-122
;
_computing_structure_solution
;
SHELXS-97 , G. M. Sheldrick, Acta Cryst. (2008) A64, 112-122
;
_diffrn_ambient_temperature 153(1)
_diffrn_detector_area_resol_mean 80
_diffrn_measured_fraction_theta_full 0.999
_diffrn_measured_fraction_theta_max 0.999
_diffrn_measurement_device_type 'CCD area detector'
_diffrn_measurement_method 'Omega and Phi scans'
_diffrn_radiation_monochromator graphite
_diffrn_radiation_source 'rotating anode'
_diffrn_radiation_type MoK\a
_diffrn_radiation_wavelength 0.71073
_diffrn_reflns_av_R_equivalents 0.0442
_diffrn_reflns_av_sigmaI/netI 0.0697
_diffrn_reflns_limit_h_max 31
_diffrn_reflns_limit_h_min -31
_diffrn_reflns_limit_k_max 18
_diffrn_reflns_limit_k_min -18
_diffrn_reflns_limit_l_max 20
_diffrn_reflns_limit_l_min -22
_diffrn_reflns_number 15069
_diffrn_reflns_theta_full 25.00
_diffrn_reflns_theta_max 29.13
_diffrn_reflns_theta_min 1.77
_exptl_absorpt_coefficient_mu 2.816
_exptl_absorpt_correction_T_max 0.9458
_exptl_absorpt_correction_T_min 0.7287
_exptl_absorpt_correction_type multi-scan
_exptl_absorpt_process_details
; 
 Corrections were done with the SADABS program, utilizing the none merged
 raw data obtained from the integration process. Integration and final cell
 refinement were done with SAINT.

 SADABS reports ratio of Tmin/Tmax =  0.656299 

;
_exptl_crystal_colour colourless
_exptl_crystal_density_diffrn 1.872
_exptl_crystal_description plate
_exptl_crystal_F_000 2856
_exptl_crystal_size_max 0.12
_exptl_crystal_size_mid 0.03
_exptl_crystal_size_min 0.02
_refine_diff_density_max 0.781
_refine_diff_density_min -0.592
_refine_diff_density_rms 0.093
_refine_ls_abs_structure_details 'Flack H D (1983), Acta Cryst. A39, 876-881'
_refine_ls_abs_structure_Flack 0.011(9)
_refine_ls_extinction_method none
_refine_ls_goodness_of_fit_ref 0.995
_refine_ls_hydrogen_treatment noref
_refine_ls_matrix_type full
_refine_ls_number_parameters 243
_refine_ls_number_reflns 6703
_refine_ls_number_restraints 7
_refine_ls_restrained_S_all 1.000
_refine_ls_R_factor_all 0.0535
_refine_ls_R_factor_gt 0.0373
_refine_ls_shift/su_max 0.001
_refine_ls_shift/su_mean 0.000
_refine_ls_structure_factor_coef Fsqd
_refine_ls_weighting_details 'calc w=1/[\s^2^(Fo^2^)+(0.0020P)^2^+0.0000P] where P=(Fo^2^+2Fc^2^)/3'
_refine_ls_weighting_scheme calc
_refine_ls_wR_factor_gt 0.0657
_refine_ls_wR_factor_ref 0.0717
_reflns_number_gt 5370
_reflns_number_total 6703
_reflns_threshold_expression >2sigma(I)
_cod_data_source_file ic2013304_si_002.cif
_cod_data_source_block sada
_cod_database_code 4328606

loop_
_symmetry_equiv_pos_as_xyz
'x, y, z'
'-x, -y, z+1/2'
'x, -y, z+1/2'
'-x, y, z'
'x+1/2, y+1/2, z'
'-x+1/2, -y+1/2, z+1/2'
'x+1/2, -y+1/2, z+1/2'
'-x+1/2, y+1/2, z'

loop_
_atom_site_label
_atom_site_type_symbol
_atom_site_fract_x
_atom_site_fract_y
_atom_site_fract_z
_atom_site_U_iso_or_equiv
_atom_site_adp_type
_atom_site_occupancy
_atom_site_symmetry_multiplicity
_atom_site_calc_flag
_atom_site_refinement_flags
_atom_site_disorder_group
C1 C 0.31945(16) 0.2170(3) 0.5103(2) 0.0225(9) Uani 1 1 d . .
H1 H 0.3370 0.2624 0.4693 0.027 Uiso 1 1 calc R .
C2 C 0.36010(19) 0.2134(4) 0.5820(3) 0.0327(11) Uani 1 1 d . .
H2A H 0.3435 0.1701 0.6243 0.039 Uiso 1 1 calc R .
H2B H 0.3654 0.2824 0.6040 0.039 Uiso 1 1 calc R .
C3 C 0.41827(19) 0.1704(4) 0.5551(3) 0.0412(12) Uani 1 1 d . .
H3A H 0.4360 0.2169 0.5159 0.049 Uiso 1 1 calc R .
H3B H 0.4443 0.1654 0.6016 0.049 Uiso 1 1 calc R .
C4 C 0.4108(2) 0.0661(4) 0.5177(3) 0.0467(14) Uani 1 1 d . .
H4A H 0.4486 0.0410 0.4993 0.056 Uiso 1 1 calc R .
H4B H 0.3961 0.0185 0.5583 0.056 Uiso 1 1 calc R .
C5 C 0.3696(2) 0.0689(4) 0.4478(3) 0.0449(13) Uani 1 1 d . .
H5A H 0.3643 -0.0005 0.4268 0.054 Uiso 1 1 calc R .
H5B H 0.3862 0.1110 0.4047 0.054 Uiso 1 1 calc R .
C6 C 0.31125(19) 0.1123(4) 0.4725(3) 0.0362(11) Uani 1 1 d . .
H6A H 0.2926 0.0663 0.5112 0.043 Uiso 1 1 calc R .
H6B H 0.2860 0.1179 0.4252 0.043 Uiso 1 1 calc R .
C7A C 0.5000 0.6367(9) 0.4555(9) 0.039(3) Uiso 0.554(12) 2 d SPD 1
H7A H 0.5000 0.6173 0.3979 0.047 Uiso 0.554(12) 2 calc SPR 1
C8A C 0.5557(4) 0.6990(7) 0.4783(6) 0.039(2) Uiso 0.554(12) 1 d PD 1
H8A1 H 0.5914 0.6587 0.4736 0.047 Uiso 0.554(12) 1 calc PR 1
H8A2 H 0.5532 0.7303 0.5318 0.047 Uiso 0.554(12) 1 calc PR 1
C9A C 0.5483(5) 0.7790(8) 0.4079(7) 0.064(4) Uiso 0.554(12) 1 d PD 1
H9A1 H 0.5846 0.8168 0.3997 0.077 Uiso 0.554(12) 1 calc PR 1
H9A2 H 0.5384 0.7439 0.3576 0.077 Uiso 0.554(12) 1 calc PR 1
C10A C 0.5000 0.8518(7) 0.4318(7) 0.023(3) Uiso 0.554(12) 2 d SPD 1
H10A H 0.5000 0.8676 0.4894 0.028 Uiso 0.554(12) 2 calc SPR 1
H10B H 0.5000 0.9149 0.4001 0.028 Uiso 0.554(12) 2 calc SPR 1
C7B C 0.5000 0.6466(17) 0.5002(11) 0.069(7) Uiso 0.446(12) 2 d SPD 2
H7B H 0.5000 0.6882 0.5499 0.082 Uiso 0.446(12) 2 calc SPR 2
C8B C 0.5496(4) 0.6786(6) 0.4458(7) 0.024(2) Uiso 0.446(12) 1 d PD 2
H8B1 H 0.5430 0.6503 0.3919 0.028 Uiso 0.446(12) 1 calc PR 2
H8B2 H 0.5857 0.6490 0.4665 0.028 Uiso 0.446(12) 1 calc PR 2
C9B C 0.5573(4) 0.7976(6) 0.4385(6) 0.022(2) Uiso 0.446(12) 1 d PD 2
H9B1 H 0.5603 0.8304 0.4914 0.026 Uiso 0.446(12) 1 calc PR 2
H9B2 H 0.5912 0.8158 0.4058 0.026 Uiso 0.446(12) 1 calc PR 2
C10B C 0.5000 0.8243(18) 0.3958(12) 0.073(7) Uiso 0.446(12) 2 d SPD 2
H10C H 0.5000 0.7899 0.3434 0.087 Uiso 0.446(12) 2 calc SPR 2
H10D H 0.5000 0.8980 0.3853 0.087 Uiso 0.446(12) 2 calc SPR 2
P1 P 0.25045(5) 0.26939(8) 0.53767(6) 0.0223(2) Uani 1 1 d . .
P3 P 0.19756(5) 0.18437(8) 0.61983(7) 0.0260(2) Uani 1 1 d . .
P5 P 0.24023(5) 0.28236(9) 0.71151(7) 0.0308(3) Uani 1 1 d . .
P2 P 0.24884(5) 0.39918(8) 0.61549(7) 0.0303(3) Uani 1 1 d . .
P4 P 0.16296(5) 0.33751(9) 0.65491(8) 0.0360(3) Uani 1 1 d . .
P6 P 0.5000 0.51939(13) 0.52358(11) 0.0348(4) Uani 1 2 d S .
P8 P 0.5000 0.40111(16) 0.67363(11) 0.0411(5) Uani 1 2 d S .
P9 P 0.5000 0.56223(19) 0.69499(13) 0.0542(6) Uani 1 2 d S .
P7 P 0.56619(5) 0.49517(11) 0.61217(8) 0.0406(3) Uani 1 1 d . .
Cl1 Cl 0.21029(5) 0.29220(9) 0.43293(6) 0.0362(3) Uani 1 1 d . .
Cl2 Cl 0.5000 0.41172(16) 0.43915(10) 0.0481(5) Uani 1 2 d S .
Cl3 Cl 0.33155(4) 0.49081(8) 0.45909(6) 0.0278(2) Uani 1 1 d . .
Cl4 Cl 0.37538(5) 0.34436(8) 0.29464(7) 0.0342(3) Uani 1 1 d . .
Cl5 Cl 0.24113(4) 0.47660(8) 0.28740(6) 0.0274(2) Uani 1 1 d . .
Cl6 Cl 0.37269(5) 0.61186(8) 0.27771(6) 0.0339(3) Uani 1 1 d . .
Cl7 Cl 0.5000 0.83536(13) 0.85158(11) 0.0426(4) Uani 1 2 d S .
Cl8 Cl 0.42308(5) 1.03012(10) 0.74902(9) 0.0490(3) Uani 1 1 d . .
Cl10 Cl 0.5000 0.84189(19) 0.64388(13) 0.0816(8) Uani 1 2 d S .
Ga1 Ga 0.329630(18) 0.48071(3) 0.32881(3) 0.02253(10) Uani 1 1 d . .
Ga2 Ga 0.5000 0.93623(6) 0.74969(4) 0.03416(17) Uani 1 2 d S .

loop_
_atom_site_aniso_label
_atom_site_aniso_U_11
_atom_site_aniso_U_22
_atom_site_aniso_U_33
_atom_site_aniso_U_23
_atom_site_aniso_U_13
_atom_site_aniso_U_12
C1 0.0197(19) 0.022(2) 0.026(2) 0.0048(18) 0.0064(17) 0.0009(16)
C2 0.028(2) 0.037(3) 0.033(2) -0.004(2) 0.004(2) -0.001(2)
C3 0.026(2) 0.040(3) 0.057(3) 0.001(3) -0.001(2) -0.002(2)
C4 0.036(3) 0.037(3) 0.066(4) 0.007(3) 0.014(3) 0.006(2)
C5 0.044(3) 0.033(3) 0.058(3) -0.022(3) 0.012(3) -0.003(2)
C6 0.030(2) 0.039(3) 0.040(3) -0.012(2) 0.005(2) -0.005(2)
P1 0.0239(5) 0.0226(5) 0.0202(5) 0.0016(5) 0.0008(4) -0.0010(4)
P3 0.0276(5) 0.0236(5) 0.0268(5) -0.0009(5) 0.0034(5) -0.0039(4)
P5 0.0434(7) 0.0279(6) 0.0210(5) 0.0017(5) 0.0012(5) -0.0081(5)
P2 0.0438(7) 0.0215(5) 0.0256(6) -0.0002(5) 0.0082(6) -0.0031(5)
P4 0.0354(6) 0.0301(6) 0.0424(7) 0.0008(6) 0.0130(6) 0.0048(5)
P6 0.0405(9) 0.0260(8) 0.0379(10) 0.0078(8) 0.000 0.000
P8 0.0295(9) 0.0614(12) 0.0325(9) 0.0137(10) 0.000 0.000
P9 0.0449(11) 0.0774(15) 0.0404(11) -0.0281(11) 0.000 0.000
P7 0.0286(6) 0.0607(9) 0.0326(6) -0.0054(7) 0.0040(5) -0.0094(6)
Cl1 0.0352(6) 0.0491(7) 0.0244(5) 0.0066(5) -0.0062(5) -0.0009(5)
Cl2 0.0456(10) 0.0687(13) 0.0300(9) -0.0108(9) 0.000 0.000
Cl3 0.0308(5) 0.0319(5) 0.0206(5) 0.0003(4) -0.0010(4) -0.0040(4)
Cl4 0.0308(5) 0.0327(6) 0.0392(6) -0.0094(5) -0.0067(5) 0.0081(5)
Cl5 0.0243(5) 0.0316(5) 0.0261(5) 0.0045(5) -0.0004(4) 0.0006(4)
Cl6 0.0348(6) 0.0340(6) 0.0329(6) 0.0054(5) 0.0066(5) -0.0057(5)
Cl7 0.0345(8) 0.0448(9) 0.0485(10) 0.0076(9) 0.000 0.000
Cl8 0.0445(7) 0.0532(7) 0.0492(7) -0.0007(7) -0.0140(6) 0.0092(6)
Cl10 0.113(2) 0.0822(16) 0.0502(12) -0.0427(13) 0.000 0.000
Ga1 0.0237(2) 0.0242(2) 0.0196(2) -0.0001(2) -0.0005(2) -0.00002(19)
Ga2 0.0382(4) 0.0381(4) 0.0261(3) -0.0076(3) 0.000 0.000

loop_
_atom_type_symbol
_atom_type_description
_atom_type_scat_dispersion_real
_atom_type_scat_dispersion_imag
_atom_type_scat_source
C C 0.0033 0.0016 'International Tables Vol C Tables 4.2.6.8 and 6.1.1.4'
H H 0.0000 0.0000 'International Tables Vol C Tables 4.2.6.8 and 6.1.1.4'
P P 0.1023 0.0942 'International Tables Vol C Tables 4.2.6.8 and 6.1.1.4'
Cl Cl 0.1484 0.1585 'International Tables Vol C Tables 4.2.6.8 and 6.1.1.4'
Ga Ga 0.2307 1.6083 'International Tables Vol C Tables 4.2.6.8 and 6.1.1.4'

loop_
_geom_angle_atom_site_label_1
_geom_angle_atom_site_label_2
_geom_angle_atom_site_label_3
_geom_angle
_geom_angle_site_symmetry_1
_geom_angle_site_symmetry_3
C2 C1 C6 112.0(4) . .
C2 C1 P1 111.2(3) . .
C6 C1 P1 109.9(3) . .
C2 C1 H1 107.9 . .
C6 C1 H1 107.9 . .
P1 C1 H1 107.9 . .
C1 C2 C3 109.0(4) . .
C1 C2 H2A 109.9 . .
C3 C2 H2A 109.9 . .
C1 C2 H2B 109.9 . .
C3 C2 H2B 109.9 . .
H2A C2 H2B 108.3 . .
C4 C3 C2 110.8(4) . .
C4 C3 H3A 109.5 . .
C2 C3 H3A 109.5 . .
C4 C3 H3B 109.5 . .
C2 C3 H3B 109.5 . .
H3A C3 H3B 108.1 . .
C5 C4 C3 111.7(4) . .
C5 C4 H4A 109.3 . .
C3 C4 H4A 109.3 . .
C5 C4 H4B 109.3 . .
C3 C4 H4B 109.3 . .
H4A C4 H4B 107.9 . .
C4 C5 C6 111.2(4) . .
C4 C5 H5A 109.4 . .
C6 C5 H5A 109.4 . .
C4 C5 H5B 109.4 . .
C6 C5 H5B 109.4 . .
H5A C5 H5B 108.0 . .
C5 C6 C1 109.8(4) . .
C5 C6 H6A 109.7 . .
C1 C6 H6A 109.7 . .
C5 C6 H6B 109.7 . .
C1 C6 H6B 109.7 . .
H6A C6 H6B 108.2 . .
C8A C7A C8A 110.0(10) 4_655 .
C8A C7A P6 106.0(7) 4_655 .
C8A C7A P6 106.0(7) . .
C8A C7A H7A 111.5 4_655 .
C8A C7A H7A 111.5 . .
P6 C7A H7A 111.5 . .
C7A C8A C9A 94.5(9) . .
C7A C8A H8A1 112.8 . .
C9A C8A H8A1 112.8 . .
C7A C8A H8A2 112.8 . .
C9A C8A H8A2 112.8 . .
H8A1 C8A H8A2 110.3 . .
C10A C9A C8A 107.5(9) . .
C10A C9A H9A1 110.2 . .
C8A C9A H9A1 110.2 . .
C10A C9A H9A2 110.2 . .
C8A C9A H9A2 110.2 . .
H9A1 C9A H9A2 108.5 . .
C9A C10A C9A 94.4(13) 4_655 .
C9A C10A H10A 112.8 4_655 .
C9A C10A H10A 112.8 . .
C9A C10A H10B 112.8 4_655 .
C9A C10A H10B 112.8 . .
H10A C10A H10B 110.3 . .
C8B C7B C8B 97.9(13) 4_655 .
C8B C7B P6 113.9(11) 4_655 .
C8B C7B P6 113.9(11) . .
C8B C7B H7B 110.2 4_655 .
C8B C7B H7B 110.2 . .
P6 C7B H7B 110.2 . .
C7B C8B C9B 113.9(11) . .
C7B C8B H8B1 108.8 . .
C9B C8B H8B1 108.8 . .
C7B C8B H8B2 108.8 . .
C9B C8B H8B2 108.8 . .
H8B1 C8B H8B2 107.7 . .
C10B C9B C8B 99.4(11) . .
C10B C9B H9B1 111.9 . .
C8B C9B H9B1 111.9 . .
C10B C9B H9B2 111.9 . .
C8B C9B H9B2 111.9 . .
H9B1 C9B H9B2 109.6 . .
C9B C10B C9B 118.2(13) . 4_655
C9B C10B H10C 107.8 . .
C9B C10B H10C 107.8 4_655 .
C9B C10B H10D 107.8 . .
C9B C10B H10D 107.8 4_655 .
H10C C10B H10D 107.1 . .
C1 P1 Cl1 104.37(14) . .
C1 P1 P2 118.28(14) . .
Cl1 P1 P2 113.66(7) . .
C1 P1 P3 117.95(14) . .
Cl1 P1 P3 111.69(6) . .
P2 P1 P3 91.00(6) . .
P1 P3 P5 83.40(5) . .
P1 P3 P4 84.47(6) . .
P5 P3 P4 57.41(5) . .
P4 P5 P2 61.71(5) . .
P4 P5 P3 61.61(5) . .
P2 P5 P3 86.81(6) . .
P1 P2 P5 83.61(5) . .
P1 P2 P4 84.58(6) . .
P5 P2 P4 57.42(5) . .
P5 P4 P3 60.98(5) . .
P5 P4 P2 60.88(5) . .
P3 P4 P2 86.06(6) . .
C7B P6 C7A 23.2(7) . .
C7B P6 Cl2 122.0(7) . .
C7A P6 Cl2 98.8(4) . .
C7B P6 P7 107.5(5) . .
C7A P6 P7 121.7(2) . .
Cl2 P6 P7 112.31(8) . .
C7B P6 P7 107.5(5) . 4_655
C7A P6 P7 121.7(2) . 4_655
Cl2 P6 P7 112.31(8) . 4_655
P7 P6 P7 90.78(10) . 4_655
P9 P8 P7 61.81(7) . 4_655
P9 P8 P7 61.81(7) . .
P7 P8 P7 87.32(10) 4_655 .
P8 P9 P7 60.69(7) . 4_655
P8 P9 P7 60.69(7) . .
P7 P9 P7 86.16(9) 4_655 .
P6 P7 P8 84.72(7) . .
P6 P7 P9 83.02(8) . .
P8 P7 P9 57.50(9) . .
Cl4 Ga1 Cl5 111.09(4) . .
Cl4 Ga1 Cl6 109.32(5) . .
Cl5 Ga1 Cl6 109.28(4) . .
Cl4 Ga1 Cl3 107.71(5) . .
Cl5 Ga1 Cl3 109.85(4) . .
Cl6 Ga1 Cl3 109.56(4) . .
Cl7 Ga2 Cl10 106.97(9) . .
Cl7 Ga2 Cl8 110.75(5) . 4_655
Cl10 Ga2 Cl8 108.85(6) . 4_655
Cl7 Ga2 Cl8 110.75(5) . .
Cl10 Ga2 Cl8 108.85(6) . .
Cl8 Ga2 Cl8 110.56(8) 4_655 .

loop_
_geom_bond_atom_site_label_1
_geom_bond_atom_site_label_2
_geom_bond_distance
_geom_bond_site_symmetry_2
C1 C2 1.532(6) .
C1 C6 1.534(6) .
C1 P1 1.809(4) .
C1 H1 1.0000 .
C2 C3 1.537(6) .
C2 H2A 0.9900 .
C2 H2B 0.9900 .
C3 C4 1.525(7) .
C3 H3A 0.9900 .
C3 H3B 0.9900 .
C4 C5 1.514(7) .
C4 H4A 0.9900 .
C4 H4B 0.9900 .
C5 C6 1.533(6) .
C5 H5A 0.9900 .
C5 H5B 0.9900 .
C6 H6A 0.9900 .
C6 H6B 0.9900 .
C7A C8A 1.583(8) 4_655
C7A C8A 1.583(8) .
C7A P6 1.926(13) .
C7A H7A 1.0000 .
C8A C9A 1.594(8) .
C8A H8A1 0.9900 .
C8A H8A2 0.9900 .
C9A C10A 1.533(8) .
C9A H9A1 0.9900 .
C9A H9A2 0.9900 .
C10A C9A 1.533(8) 4_655
C10A H10A 0.9900 .
C10A H10B 0.9900 .
C7B C8B 1.532(9) 4_655
C7B C8B 1.532(9) .
C7B P6 1.73(2) .
C7B H7B 1.0000 .
C8B C9B 1.588(8) .
C8B H8B1 0.9900 .
C8B H8B2 0.9900 .
C9B C10B 1.556(9) .
C9B H9B1 0.9900 .
C9B H9B2 0.9900 .
C10B C9B 1.556(9) 4_655
C10B H10C 0.9900 .
C10B H10D 0.9900 .
P1 Cl1 2.0132(15) .
P1 P2 2.1561(15) .
P1 P3 2.1631(15) .
P3 P5 2.2427(16) .
P3 P4 2.2563(16) .
P5 P4 2.1610(18) .
P5 P2 2.2405(16) .
P2 P4 2.2584(17) .
P6 Cl2 2.008(3) .
P6 P7 2.1648(18) .
P6 P7 2.1648(18) 4_655
P8 P9 2.159(3) .
P8 P7 2.2324(19) 4_655
P8 P7 2.2324(19) .
P9 P7 2.256(2) 4_655
P9 P7 2.256(2) .
Cl3 Ga1 2.1903(11) .
Cl4 Ga1 2.1703(11) .
Cl5 Ga1 2.1753(10) .
Cl6 Ga1 2.1782(11) .
Cl7 Ga2 2.1679(19) .
Cl8 Ga2 2.1788(13) .
Cl10 Ga2 2.169(2) .
Ga2 Cl8 2.1788(13) 4_655
